data_7058559
loop_
_publ_author_name
'Cavalcante, C\'assia de Q. O.'
'Arcanjo, Daniel da S.'
'Silva, Guilherme G. da'
'Oliveira, Di\^ego M. de'
'Gatto, Claudia C.'

_publ_section_title
;
 Solution and solid behavior of mono and binuclear zinc(ii) and nickel(ii)
 complexes with dithiocarbazates: X-ray analysis, mass spectrometry and
 cytotoxicity against cancer cell lines
;
_journal_issue 28
_journal_name_full 'New Journal of Chemistry'
_journal_page_first 11209
_journal_paper_doi 10.1039/C9NJ01814J
_journal_volume 43
_journal_year 2019
_chemical_formula_moiety 'C34 H32 Br2 Cl0 N6 O4 S4 Zn2'
_chemical_formula_sum 'C34 H32 Br2 Cl0 N6 O4 S4 Zn2'
_chemical_formula_weight 1007.45
_space_group_crystal_system triclinic
_space_group_IT_number 2
_space_group_name_Hall '-P 1'
_space_group_name_H-M_alt 'P -1'
_symmetry_space_group_name_Hall '-P 1'
_symmetry_space_group_name_H-M 'P -1'
_atom_sites_solution_hydrogens mixed
_audit_creation_method SHELXL-2018/3
_audit_update_record
;
2019-03-26 deposited with the CCDC.    2019-06-21 downloaded from the CCDC.
;
_cell_angle_alpha 84.933(2)
_cell_angle_beta 82.256(2)
_cell_angle_gamma 76.856(2)
_cell_formula_units_Z 2
_cell_length_a 9.2468(4)
_cell_length_b 13.9455(5)
_cell_length_c 16.4951(6)
_cell_measurement_reflns_used 7994
_cell_measurement_temperature 296(2)
_cell_measurement_theta_max 25.5860
_cell_measurement_theta_min 2.4396
_cell_volume 2048.78(14)
_computing_cell_refinement 'SAINT V8.18C (Bruker AXS Inc.)'
_computing_data_collection 'Bruker Instrument Service v2011.2.0.0'
_computing_data_reduction 'SAINT V8.18C (Bruker AXS Inc.)'
_computing_molecular_graphics 'Bruker SHELXTL'
_computing_publication_material 'Bruker SHELXTL'
_computing_structure_refinement 'SHELXL-2018/3 (Sheldrick, 2018)'
_computing_structure_solution 'SHELXS-97 (Sheldrick, 2008)'
_diffrn_ambient_temperature 296(2)
_diffrn_measured_fraction_theta_full 1.000
_diffrn_measured_fraction_theta_max 0.991
_diffrn_measurement_device_type 'Bruker APEX-II CCD'
_diffrn_measurement_method '\f and \w scans'
_diffrn_radiation_type MoK\a
_diffrn_radiation_wavelength 0.71073
_diffrn_reflns_av_R_equivalents 0.0635
_diffrn_reflns_av_unetI/netI 0.0668
_diffrn_reflns_Laue_measured_fraction_full 1.000
_diffrn_reflns_Laue_measured_fraction_max 0.991
_diffrn_reflns_limit_h_max 11
_diffrn_reflns_limit_h_min -11
_diffrn_reflns_limit_k_max 17
_diffrn_reflns_limit_k_min -17
_diffrn_reflns_limit_l_max 20
_diffrn_reflns_limit_l_min -20
_diffrn_reflns_number 34416
_diffrn_reflns_point_group_measured_fraction_full 1.000
_diffrn_reflns_point_group_measured_fraction_max 0.991
_diffrn_reflns_theta_full 25.242
_diffrn_reflns_theta_max 26.435
_diffrn_reflns_theta_min 1.248
_diffrn_source 'sealed tube'
_exptl_absorpt_coefficient_mu 3.369
_exptl_absorpt_correction_T_max 0.73
_exptl_absorpt_correction_T_min 0.39
_exptl_absorpt_correction_type multi-scan
_exptl_absorpt_process_details 'SADABS V2008/1 (Bruker AXS)'
_exptl_crystal_colour yellow
_exptl_crystal_density_diffrn 1.633
_exptl_crystal_description plate
_exptl_crystal_F_000 1008
_exptl_crystal_size_max 0.621
_exptl_crystal_size_mid 0.510
_exptl_crystal_size_min 0.098
_refine_diff_density_max 0.986
_refine_diff_density_min -0.996
_refine_diff_density_rms 0.081
_refine_ls_extinction_method none
_refine_ls_goodness_of_fit_ref 1.008
_refine_ls_hydrogen_treatment mixed
_refine_ls_matrix_type full
_refine_ls_number_parameters 509
_refine_ls_number_reflns 8367
_refine_ls_number_restraints 0
_refine_ls_restrained_S_all 1.008
_refine_ls_R_factor_all 0.0779
_refine_ls_R_factor_gt 0.0443
_refine_ls_shift/su_max 0.001
_refine_ls_shift/su_mean 0.000
_refine_ls_structure_factor_coef Fsqd
_refine_ls_weighting_details 'w=1/[\s^2^(Fo^2^)+(0.0503P)^2^] where P=(Fo^2^+2Fc^2^)/3'
_refine_ls_weighting_scheme calc
_refine_ls_wR_factor_gt 0.1031
_refine_ls_wR_factor_ref 0.1151
_reflns_Friedel_coverage 0.000
_reflns_number_gt 5327
_reflns_number_total 8367
_reflns_threshold_expression 'I > 2\s(I)'
_cod_data_source_file c9nj01814j2.cif
_cod_data_source_block shelx_CCDC3
_cod_depositor_comments 'Adding full bibliography for 7058556--7058559.cif.'
_cod_database_code 7058559
_shelx_space_group_comment
;
The symmetry employed for this shelxl refinement is uniquely defined
by the following loop, which should always be used as a source of
symmetry information in preference to the above space-group names.
They are only intended as comments.
;
_shelx_estimated_absorpt_t_min 0.229
_shelx_estimated_absorpt_t_max 0.734

loop_
_space_group_symop_operation_xyz
'x, y, z'
'-x, -y, -z'

loop_
_atom_site_label
_atom_site_type_symbol
_atom_site_fract_x
_atom_site_fract_y
_atom_site_fract_z
_atom_site_U_iso_or_equiv
_atom_site_adp_type
_atom_site_occupancy
_atom_site_site_symmetry_order
_atom_site_calc_flag
_atom_site_refinement_flags_posn
_atom_site_refinement_flags_adp
Br2 Br 0.97810(7) -0.12018(4) 1.34420(3) 0.0942(2) Uani 1 1 d . .
C6 C 0.8450(4) 0.7742(3) 0.6121(2) 0.0398(9) Uani 1 1 d . .
Br1 Br 0.21015(8) 1.10324(5) 0.09853(3) 0.1027(2) Uani 1 1 d . .
Zn2 Zn 0.65325(5) 0.38739(3) 0.76319(2) 0.03820(13) Uani 1 1 d . .
Zn1 Zn 0.66869(5) 0.62073(3) 0.65893(2) 0.03978(14) Uani 1 1 d . .
S4 S 0.83121(12) 0.21837(8) 1.00868(6) 0.0484(3) Uani 1 1 d . .
S3 S 0.84124(12) 0.34067(8) 0.85592(7) 0.0547(3) Uani 1 1 d . .
S1 S 0.44314(12) 0.69235(9) 0.60110(7) 0.0628(3) Uani 1 1 d . .
S2 S 0.39909(13) 0.84066(9) 0.46763(7) 0.0617(3) Uani 1 1 d . .
N4 N 0.4540(4) 0.3749(2) 0.71130(18) 0.0458(8) Uani 1 1 d . .
O3 O 0.5988(3) 0.53525(16) 0.76033(14) 0.0371(6) Uani 1 1 d . .
O4 O 0.5372(4) 0.6833(2) 0.80517(18) 0.0688(9) Uani 1 1 d . .
N1 N 0.8687(4) 0.6324(2) 0.70666(19) 0.0467(8) Uani 1 1 d . .
C28 C 0.8978(5) -0.0370(3) 1.2566(3) 0.0519(11) Uani 1 1 d . .
C27 C 0.8108(5) 0.0540(3) 1.2720(3) 0.0545(12) Uani 1 1 d . .
C26 C 0.7491(5) 0.1131(3) 1.2083(3) 0.0520(11) Uani 1 1 d . .
C25 C 0.7748(4) 0.0820(3) 1.1297(2) 0.0431(10) Uani 1 1 d . .
C30 C 0.8652(5) -0.0097(3) 1.1161(3) 0.0526(11) Uani 1 1 d . .
C29 C 0.9272(5) -0.0702(3) 1.1788(3) 0.0570(11) Uani 1 1 d . .
H29 H 0.987546 -0.132071 1.168797 0.068 Uiso 1 1 calc R U
C24 C 0.7031(5) 0.1459(3) 1.0608(2) 0.0561(12) Uani 1 1 d . .
H24A H 0.611134 0.189340 1.082597 0.067 Uiso 1 1 calc R U
H24B H 0.678862 0.104777 1.022433 0.067 Uiso 1 1 calc R U
C23 C 0.7394(4) 0.2726(2) 0.9242(2) 0.0364(9) Uani 1 1 d . .
C16 C 0.4121(5) 0.4128(3) 0.6392(2) 0.0570(12) Uani 1 1 d . .
H16 H 0.471743 0.449763 0.606242 0.068 Uiso 1 1 calc R U
C17 C 0.2846(6) 0.4000(3) 0.6108(3) 0.0639(13) Uani 1 1 d . .
H17 H 0.260106 0.426187 0.559340 0.077 Uiso 1 1 calc R U
C18 C 0.1959(6) 0.3482(4) 0.6598(3) 0.0736(14) Uani 1 1 d . .
H18 H 0.106689 0.340989 0.643471 0.088 Uiso 1 1 calc R U
C19 C 0.2393(5) 0.3060(4) 0.7347(3) 0.0650(14) Uani 1 1 d . .
C20 C 0.3688(5) 0.3210(3) 0.7586(2) 0.0470(10) Uani 1 1 d . .
C21 C 0.4265(5) 0.2754(3) 0.8360(2) 0.0520(11) Uani 1 1 d . .
N5 N 0.5480(4) 0.2982(2) 0.84943(17) 0.0413(8) Uani 1 1 d . .
N6 N 0.6092(4) 0.2550(2) 0.92028(18) 0.0471(8) Uani 1 1 d . .
C22 C 0.3495(6) 0.2066(4) 0.8900(3) 0.102(2) Uani 1 1 d . .
H22A H 0.365669 0.145122 0.864603 0.153 Uiso 1 1 calc R U
H22B H 0.244235 0.234981 0.898451 0.153 Uiso 1 1 calc R U
H22C H 0.388911 0.195363 0.941782 0.153 Uiso 1 1 calc R U
C33 C 0.5403(4) 0.5951(3) 0.8160(2) 0.0440(10) Uani 1 1 d . .
C34 C 0.4760(6) 0.5528(4) 0.8965(3) 0.0854(17) Uani 1 1 d . .
H34A H 0.435364 0.604909 0.932936 0.128 Uiso 1 1 calc R U
H34B H 0.553438 0.505475 0.920617 0.128 Uiso 1 1 calc R U
H34C H 0.398230 0.521084 0.887337 0.128 Uiso 1 1 calc R U
C1 C 0.9407(5) 0.5702(4) 0.7615(3) 0.0726(15) Uani 1 1 d . .
H1 H 0.901050 0.516519 0.783228 0.087 Uiso 1 1 calc R U
C2 C 1.0703(6) 0.5813(4) 0.7874(3) 0.0831(17) Uani 1 1 d . .
H2 H 1.116703 0.536695 0.826287 0.100 Uiso 1 1 calc R U
C3 C 1.1289(6) 0.6582(4) 0.7553(3) 0.0822(18) Uani 1 1 d . .
C4 C 1.0582(5) 0.7236(3) 0.6978(3) 0.0623(12) Uani 1 1 d . .
H4 H 1.097699 0.776954 0.675285 0.075 Uiso 1 1 calc R U
N3 N 0.6471(4) 0.8014(2) 0.53600(17) 0.0433(8) Uani 1 1 d . .
C8 C 0.5199(4) 0.7770(3) 0.5371(2) 0.0435(10) Uani 1 1 d . .
C9 C 0.5169(5) 0.9095(3) 0.4004(2) 0.0567(11) Uani 1 1 d . .
H9A H 0.538736 0.960568 0.429988 0.068 Uiso 1 1 calc R U
H9B H 0.610793 0.865605 0.381849 0.068 Uiso 1 1 calc R U
C10 C 0.4377(4) 0.9555(3) 0.3274(2) 0.0424(9) Uani 1 1 d . .
C11 C 0.3684(5) 0.9039(3) 0.2833(3) 0.0572(12) Uani 1 1 d . .
C12 C 0.3013(6) 0.9466(4) 0.2150(3) 0.0627(13) Uani 1 1 d . .
C13 C 0.3053(5) 1.0428(3) 0.1910(2) 0.0525(11) Uani 1 1 d . .
C14 C 0.3731(5) 1.0965(3) 0.2323(3) 0.0516(11) Uani 1 1 d . .
C15 C 0.4397(5) 1.0521(3) 0.3009(2) 0.0463(10) Uani 1 1 d . .
O1 O 0.7670(3) 0.5100(2) 0.58639(15) 0.0548(7) Uani 1 1 d . .
C31 C 0.8054(4) 0.4185(3) 0.5939(2) 0.0401(9) Uani 1 1 d . .
O2 O 0.7806(3) 0.36643(19) 0.65707(15) 0.0545(7) Uani 1 1 d . .
C32 C 0.8882(5) 0.3664(3) 0.5193(2) 0.0632(13) Uani 1 1 d . .
H32A H 0.953955 0.306436 0.536321 0.095 Uiso 1 1 calc R U
H32B H 0.945597 0.408412 0.486794 0.095 Uiso 1 1 calc R U
H32C H 0.817668 0.351307 0.487384 0.095 Uiso 1 1 calc R U
N2 N 0.7326(3) 0.7442(2) 0.59357(17) 0.0402(8) Uani 1 1 d . .
C5 C 0.9279(4) 0.7085(3) 0.6744(2) 0.0410(9) Uani 1 1 d . .
C7 C 0.8932(5) 0.8663(3) 0.5775(2) 0.0549(11) Uani 1 1 d . .
H7A H 0.828898 0.899108 0.537738 0.082 Uiso 1 1 calc R U
H7B H 0.994396 0.849673 0.551722 0.082 Uiso 1 1 calc R U
H7C H 0.887296 0.909162 0.620829 0.082 Uiso 1 1 calc R U
H3 H 1.218(5) 0.666(3) 0.770(3) 0.084(16) Uiso 1 1 d . .
H14 H 0.381(4) 1.161(3) 0.217(2) 0.062(13) Uiso 1 1 d . .
H15 H 0.483(4) 1.089(3) 0.331(2) 0.051(12) Uiso 1 1 d . .
H11 H 0.358(4) 0.841(3) 0.302(2) 0.050(11) Uiso 1 1 d . .
H12 H 0.254(4) 0.909(3) 0.185(2) 0.049(11) Uiso 1 1 d . .
H19 H 0.176(5) 0.272(3) 0.765(2) 0.063(13) Uiso 1 1 d . .
H30 H 0.876(4) -0.026(3) 1.061(2) 0.047(11) Uiso 1 1 d . .
H27 H 0.787(4) 0.073(3) 1.325(2) 0.044(11) Uiso 1 1 d . .
H26 H 0.686(4) 0.174(3) 1.2170(19) 0.038(10) Uiso 1 1 d . .

loop_
_atom_site_aniso_label
_atom_site_aniso_U_11
_atom_site_aniso_U_22
_atom_site_aniso_U_33
_atom_site_aniso_U_23
_atom_site_aniso_U_13
_atom_site_aniso_U_12
Br2 0.1020(5) 0.1003(5) 0.0817(4) 0.0585(3) -0.0429(3) -0.0305(4)
C6 0.041(2) 0.043(2) 0.035(2) 0.0017(17) -0.0026(18) -0.0121(19)
Br1 0.1314(6) 0.1150(5) 0.0733(4) 0.0485(3) -0.0563(4) -0.0459(4)
Zn2 0.0456(3) 0.0337(3) 0.0341(3) 0.00976(18) -0.0063(2) -0.0098(2)
Zn1 0.0449(3) 0.0387(3) 0.0365(3) 0.01003(19) -0.0076(2) -0.0137(2)
S4 0.0521(6) 0.0516(6) 0.0416(6) 0.0172(5) -0.0161(5) -0.0130(5)
S3 0.0478(6) 0.0629(7) 0.0537(7) 0.0285(5) -0.0155(5) -0.0191(5)
S1 0.0464(6) 0.0786(9) 0.0628(7) 0.0335(6) -0.0149(6) -0.0221(6)
S2 0.0518(7) 0.0762(8) 0.0567(7) 0.0279(6) -0.0202(6) -0.0175(6)
N4 0.055(2) 0.044(2) 0.0391(19) 0.0127(15) -0.0147(16) -0.0137(17)
O3 0.0491(15) 0.0265(13) 0.0322(14) 0.0081(11) -0.0032(12) -0.0058(12)
O4 0.092(2) 0.0427(19) 0.068(2) 0.0026(15) -0.0094(18) -0.0091(17)
N1 0.047(2) 0.046(2) 0.050(2) 0.0174(16) -0.0155(16) -0.0175(17)
C28 0.057(3) 0.047(3) 0.052(3) 0.022(2) -0.017(2) -0.014(2)
C27 0.066(3) 0.065(3) 0.035(3) 0.006(2) -0.013(2) -0.019(3)
C26 0.061(3) 0.036(3) 0.055(3) 0.006(2) -0.009(2) -0.005(2)
C25 0.047(2) 0.045(2) 0.040(2) 0.0149(18) -0.0134(19) -0.017(2)
C30 0.068(3) 0.050(3) 0.040(3) 0.001(2) -0.008(2) -0.014(2)
C29 0.062(3) 0.042(3) 0.063(3) 0.009(2) -0.010(2) -0.005(2)
C24 0.063(3) 0.060(3) 0.048(3) 0.022(2) -0.017(2) -0.024(2)
C23 0.043(2) 0.031(2) 0.032(2) 0.0072(15) -0.0079(17) -0.0034(17)
C16 0.069(3) 0.060(3) 0.045(3) 0.014(2) -0.017(2) -0.022(2)
C17 0.076(3) 0.069(3) 0.051(3) 0.013(2) -0.034(3) -0.016(3)
C18 0.063(3) 0.089(4) 0.077(4) 0.015(3) -0.039(3) -0.023(3)
C19 0.056(3) 0.082(4) 0.063(3) 0.027(3) -0.023(3) -0.031(3)
C20 0.051(3) 0.052(3) 0.042(2) 0.0137(19) -0.014(2) -0.021(2)
C21 0.052(3) 0.062(3) 0.046(2) 0.021(2) -0.013(2) -0.026(2)
N5 0.046(2) 0.0428(19) 0.0358(18) 0.0134(14) -0.0119(15) -0.0140(16)
N6 0.053(2) 0.054(2) 0.0360(18) 0.0188(15) -0.0163(16) -0.0184(17)
C22 0.091(4) 0.151(5) 0.082(4) 0.071(4) -0.038(3) -0.077(4)
C33 0.043(2) 0.038(2) 0.045(2) 0.010(2) -0.0047(19) -0.0007(19)
C34 0.119(5) 0.069(3) 0.048(3) 0.007(2) 0.026(3) -0.002(3)
C1 0.063(3) 0.075(3) 0.088(4) 0.040(3) -0.037(3) -0.031(3)
C2 0.070(3) 0.095(4) 0.094(4) 0.044(3) -0.049(3) -0.036(3)
C3 0.060(3) 0.102(5) 0.096(4) 0.035(3) -0.042(3) -0.037(3)
C4 0.056(3) 0.062(3) 0.076(3) 0.020(2) -0.027(3) -0.027(2)
N3 0.051(2) 0.045(2) 0.0346(18) 0.0079(14) -0.0127(16) -0.0108(16)
C8 0.045(2) 0.046(2) 0.038(2) 0.0075(18) -0.0099(19) -0.008(2)
C9 0.059(3) 0.060(3) 0.055(3) 0.015(2) -0.022(2) -0.018(2)
C10 0.045(2) 0.045(2) 0.037(2) 0.0051(18) -0.0101(18) -0.0083(19)
C11 0.077(3) 0.038(3) 0.060(3) 0.011(2) -0.027(3) -0.015(2)
C12 0.083(4) 0.059(3) 0.054(3) 0.005(2) -0.028(3) -0.024(3)
C13 0.060(3) 0.059(3) 0.037(2) 0.015(2) -0.013(2) -0.013(2)
C14 0.062(3) 0.045(3) 0.048(3) 0.012(2) -0.004(2) -0.019(2)
C15 0.051(3) 0.049(3) 0.043(2) 0.001(2) -0.009(2) -0.018(2)
O1 0.078(2) 0.0405(17) 0.0415(16) 0.0022(13) 0.0018(14) -0.0099(15)
C31 0.032(2) 0.055(3) 0.032(2) 0.0021(19) -0.0080(17) -0.0050(19)
O2 0.069(2) 0.0438(17) 0.0404(16) 0.0067(13) 0.0030(14) -0.0005(14)
C32 0.081(3) 0.061(3) 0.037(2) -0.004(2) -0.001(2) 0.004(3)
N2 0.0437(19) 0.0415(19) 0.0353(18) 0.0053(14) -0.0080(15) -0.0096(16)
C5 0.041(2) 0.044(2) 0.037(2) -0.0040(18) -0.0022(18) -0.0084(19)
C7 0.063(3) 0.050(3) 0.055(3) 0.008(2) -0.004(2) -0.025(2)

loop_
_atom_type_symbol
_atom_type_description
_atom_type_scat_dispersion_real
_atom_type_scat_dispersion_imag
_atom_type_scat_source
C C 0.0033 0.0016 'International Tables Vol C Tables 4.2.6.8 and 6.1.1.4'
N N 0.0061 0.0033 'International Tables Vol C Tables 4.2.6.8 and 6.1.1.4'
S S 0.1246 0.1234 'International Tables Vol C Tables 4.2.6.8 and 6.1.1.4'
Zn Zn 0.2839 1.4301 'International Tables Vol C Tables 4.2.6.8 and 6.1.1.4'
Br Br -0.2901 2.4595 'International Tables Vol C Tables 4.2.6.8 and 6.1.1.4'
O O 0.0106 0.0060 'International Tables Vol C Tables 4.2.6.8 and 6.1.1.4'
H H 0.0000 0.0000 'International Tables Vol C Tables 4.2.6.8 and 6.1.1.4'
Cl Cl 0.1484 0.1585 'International Tables Vol C Tables 4.2.6.8 and 6.1.1.4'

loop_
_geom_angle_atom_site_label_1
_geom_angle_atom_site_label_2
_geom_angle_atom_site_label_3
_geom_angle
N2 C6 C5 113.9(3)
N2 C6 C7 125.8(3)
C5 C6 C7 120.4(3)
O2 Zn2 O3 100.65(10)
O2 Zn2 N5 135.01(11)
O3 Zn2 N5 122.92(11)
O2 Zn2 N4 92.62(12)
O3 Zn2 N4 94.20(10)
N5 Zn2 N4 74.97(11)
O2 Zn2 S3 100.09(9)
O3 Zn2 S3 104.80(7)
N5 Zn2 S3 80.54(9)
N4 Zn2 S3 154.60(9)
O1 Zn1 O3 97.69(10)
O1 Zn1 N2 102.90(11)
O3 Zn1 N2 157.48(10)
O1 Zn1 N1 96.03(12)
O3 Zn1 N1 93.95(10)
N2 Zn1 N1 75.04(11)
O1 Zn1 S1 103.46(9)
O3 Zn1 S1 103.49(7)
N2 Zn1 S1 80.60(9)
N1 Zn1 S1 151.64(9)
C23 S4 C24 101.98(18)
C23 S3 Zn2 94.76(12)
C8 S1 Zn1 94.45(14)
C8 S2 C9 102.65(19)
C16 N4 C20 118.5(3)
C16 N4 Zn2 127.2(3)
C20 N4 Zn2 114.3(2)
C33 O3 Zn2 131.8(2)
C33 O3 Zn1 106.1(2)
Zn2 O3 Zn1 121.39(12)
C1 N1 C5 118.1(3)
C1 N1 Zn1 126.7(3)
C5 N1 Zn1 115.2(2)
C27 C28 C29 121.4(4)
C27 C28 Br2 119.5(3)
C29 C28 Br2 119.2(3)
C28 C27 C26 119.2(4)
C28 C27 H27 120(2)
C26 C27 H27 120(2)
C25 C26 C27 121.1(4)
C25 C26 H26 117(2)
C27 C26 H26 121(2)
C26 C25 C30 118.2(4)
C26 C25 C24 120.8(4)
C30 C25 C24 121.0(4)
C29 C30 C25 121.7(4)
C29 C30 H30 125(2)
C25 C30 H30 113(2)
C28 C29 C30 118.5(4)
C28 C29 H29 120.8
C30 C29 H29 120.8
C25 C24 S4 109.4(3)
C25 C24 H24A 109.8
S4 C24 H24A 109.8
C25 C24 H24B 109.8
S4 C24 H24B 109.8
H24A C24 H24B 108.3
N6 C23 S3 129.2(3)
N6 C23 S4 116.9(3)
S3 C23 S4 113.9(2)
N4 C16 C17 123.2(4)
N4 C16 H16 118.4
C17 C16 H16 118.4
C18 C17 C16 118.3(4)
C18 C17 H17 120.9
C16 C17 H17 120.9
C17 C18 C19 119.4(4)
C17 C18 H18 120.3
C19 C18 H18 120.3
C20 C19 C18 119.0(4)
C20 C19 H19 125(3)
C18 C19 H19 116(3)
N4 C20 C19 121.5(4)
N4 C20 C21 115.9(3)
C19 C20 C21 122.5(4)
N5 C21 C20 114.4(3)
N5 C21 C22 124.5(4)
C20 C21 C22 121.0(4)
C21 N5 N6 116.7(3)
C21 N5 Zn2 120.3(2)
N6 N5 Zn2 122.8(2)
C23 N6 N5 112.6(3)
C21 C22 H22A 109.5
C21 C22 H22B 109.5
H22A C22 H22B 109.5
C21 C22 H22C 109.5
H22A C22 H22C 109.5
H22B C22 H22C 109.5
O4 C33 O3 121.7(4)
O4 C33 C34 120.9(4)
O3 C33 C34 117.4(4)
C33 C34 H34A 109.5
C33 C34 H34B 109.5
H34A C34 H34B 109.5
C33 C34 H34C 109.5
H34A C34 H34C 109.5
H34B C34 H34C 109.5
N1 C1 C2 123.3(4)
N1 C1 H1 118.4
C2 C1 H1 118.4
C3 C2 C1 118.5(4)
C3 C2 H2 120.7
C1 C2 H2 120.7
C2 C3 C4 119.8(5)
C2 C3 H3 120(3)
C4 C3 H3 120(3)
C5 C4 C3 119.0(4)
C5 C4 H4 120.5
C3 C4 H4 120.5
C8 N3 N2 111.7(3)
N3 C8 S1 129.7(3)
N3 C8 S2 117.7(3)
S1 C8 S2 112.5(2)
C10 C9 S2 109.6(3)
C10 C9 H9A 109.8
S2 C9 H9A 109.8
C10 C9 H9B 109.8
S2 C9 H9B 109.8
H9A C9 H9B 108.2
C11 C10 C15 117.8(4)
C11 C10 C9 122.6(4)
C15 C10 C9 119.6(4)
C10 C11 C12 121.6(4)
C10 C11 H11 120(2)
C12 C11 H11 118(2)
C13 C12 C11 118.7(4)
C13 C12 H12 122(2)
C11 C12 H12 120(2)
C14 C13 C12 121.8(4)
C14 C13 Br1 119.0(3)
C12 C13 Br1 119.1(3)
C13 C14 C15 118.5(4)
C13 C14 H14 125(2)
C15 C14 H14 117(2)
C10 C15 C14 121.6(4)
C10 C15 H15 119(2)
C14 C15 H15 119(2)
C31 O1 Zn1 137.2(2)
O2 C31 O1 125.7(3)
O2 C31 C32 117.4(4)
O1 C31 C32 116.9(3)
C31 O2 Zn2 135.6(3)
C31 C32 H32A 109.5
C31 C32 H32B 109.5
H32A C32 H32B 109.5
C31 C32 H32C 109.5
H32A C32 H32C 109.5
H32B C32 H32C 109.5
C6 N2 N3 118.1(3)
C6 N2 Zn1 119.8(2)
N3 N2 Zn1 121.8(2)
N1 C5 C4 121.3(3)
N1 C5 C6 115.8(3)
C4 C5 C6 122.8(4)
C6 C7 H7A 109.5
C6 C7 H7B 109.5
H7A C7 H7B 109.5
C6 C7 H7C 109.5
H7A C7 H7C 109.5
H7B C7 H7C 109.5

loop_
_geom_bond_atom_site_label_1
_geom_bond_atom_site_label_2
_geom_bond_distance
Br2 C28 1.894(4)
C6 N2 1.286(4)
C6 C5 1.486(5)
C6 C7 1.495(5)
Br1 C13 1.899(4)
Zn2 O2 1.979(3)
Zn2 O3 2.006(2)
Zn2 N5 2.094(3)
Zn2 N4 2.181(3)
Zn2 S3 2.4106(11)
Zn1 O1 2.010(3)
Zn1 O3 2.084(2)
Zn1 N2 2.107(3)
Zn1 N1 2.149(3)
Zn1 S1 2.3828(11)
S4 C23 1.753(3)
S4 C24 1.811(4)
S3 C23 1.729(4)
S1 C8 1.724(4)
S2 C8 1.751(4)
S2 C9 1.817(4)
N4 C16 1.328(4)
N4 C20 1.339(5)
O3 C33 1.276(4)
O4 C33 1.220(4)
N1 C1 1.332(5)
N1 C5 1.341(4)
C28 C27 1.363(6)
C28 C29 1.373(6)
C27 C26 1.379(5)
C27 H27 0.92(3)
C26 C25 1.376(5)
C26 H26 0.92(3)
C25 C30 1.378(5)
C25 C24 1.511(5)
C30 C29 1.378(5)
C30 H30 0.94(3)
C29 H29 0.9300
C24 H24A 0.9700
C24 H24B 0.9700
C23 N6 1.293(4)
C16 C17 1.379(6)
C16 H16 0.9300
C17 C18 1.354(6)
C17 H17 0.9300
C18 C19 1.390(6)
C18 H18 0.9300
C19 C20 1.374(6)
C19 H19 0.91(4)
C20 C21 1.485(5)
C21 N5 1.286(5)
C21 C22 1.486(6)
N5 N6 1.395(4)
C22 H22A 0.9600
C22 H22B 0.9600
C22 H22C 0.9600
C33 C34 1.509(5)
C34 H34A 0.9600
C34 H34B 0.9600
C34 H34C 0.9600
C1 C2 1.370(6)
C1 H1 0.9300
C2 C3 1.346(6)
C2 H2 0.9300
C3 C4 1.379(6)
C3 H3 0.92(5)
C4 C5 1.378(5)
C4 H4 0.9300
N3 C8 1.293(5)
N3 N2 1.395(4)
C9 C10 1.511(5)
C9 H9A 0.9700
C9 H9B 0.9700
C10 C11 1.374(5)
C10 C15 1.382(5)
C11 C12 1.383(6)
C11 H11 0.92(4)
C12 C13 1.372(6)
C12 H12 0.96(4)
C13 C14 1.355(6)
C14 C15 1.390(5)
C14 H14 0.93(4)
C15 H15 0.94(3)
O1 C31 1.244(4)
C31 O2 1.243(4)
C31 C32 1.509(5)
C32 H32A 0.9600
C32 H32B 0.9600
C32 H32C 0.9600
C7 H7A 0.9600
C7 H7B 0.9600
C7 H7C 0.9600

loop_
_geom_hbond_atom_site_label_D
_geom_hbond_atom_site_label_H
_geom_hbond_atom_site_label_A
_geom_hbond_distance_DH
_geom_hbond_distance_HA
_geom_hbond_distance_DA
_geom_hbond_angle_DHA
_geom_hbond_site_symmetry_A
_geom_hbond_publ_flag
C29 H29 S3 0.93 3.01 3.939(5) 174.6 2_757 yes
C17 H17 O1 0.93 2.51 3.436(5) 171.9 2_666 yes
C1 H1 S3 0.93 2.77 3.686(5) 168.3 . yes
C32 H32A Br2 0.96 3.12 3.980(4) 150.5 2_757 yes
C14 H14 O4 0.93(4) 2.44(4) 3.345(5) 165(3) 2_676 yes
C19 H19 S3 0.91(4) 3.23(4) 3.893(5) 132(3) 1_455 yes
C29 H29 S3 0.93 3.01 3.939(5) 174.6 2_757 yes
C17 H17 O1 0.93 2.51 3.436(5) 171.9 2_666 yes
C1 H1 S3 0.93 2.77 3.686(5) 168.3 . yes
C32 H32A Br2 0.96 3.12 3.980(4) 150.5 2_757 yes
C14 H14 O4 0.93(4) 2.44(4) 3.345(5) 165(3) 2_676 yes
C19 H19 S3 0.91(4) 3.23(4) 3.893(5) 132(3) 1_455 yes

loop_
_geom_torsion_atom_site_label_1
_geom_torsion_atom_site_label_2
_geom_torsion_atom_site_label_3
_geom_torsion_atom_site_label_4
_geom_torsion
C29 C28 C27 C26 1.1(7)
Br2 C28 C27 C26 -178.2(3)
C28 C27 C26 C25 -0.5(7)
C27 C26 C25 C30 -0.6(6)
C27 C26 C25 C24 178.2(4)
C26 C25 C30 C29 1.0(6)
C24 C25 C30 C29 -177.7(4)
C27 C28 C29 C30 -0.7(7)
Br2 C28 C29 C30 178.6(3)
C25 C30 C29 C28 -0.4(7)
C26 C25 C24 S4 94.4(4)
C30 C25 C24 S4 -86.9(4)
C23 S4 C24 C25 172.1(3)
Zn2 S3 C23 N6 1.6(4)
Zn2 S3 C23 S4 179.77(17)
C24 S4 C23 N6 3.3(4)
C24 S4 C23 S3 -175.2(2)
C20 N4 C16 C17 0.4(6)
Zn2 N4 C16 C17 179.1(3)
N4 C16 C17 C18 1.7(7)
C16 C17 C18 C19 -3.1(7)
C17 C18 C19 C20 2.4(8)
C16 N4 C20 C19 -1.1(6)
Zn2 N4 C20 C19 -180.0(4)
C16 N4 C20 C21 176.2(4)
Zn2 N4 C20 C21 -2.6(5)
C18 C19 C20 N4 -0.3(7)
C18 C19 C20 C21 -177.5(4)
N4 C20 C21 N5 3.5(6)
C19 C20 C21 N5 -179.2(4)
N4 C20 C21 C22 -174.4(4)
C19 C20 C21 C22 2.9(7)
C20 C21 N5 N6 -178.3(3)
C22 C21 N5 N6 -0.5(7)
C20 C21 N5 Zn2 -2.7(5)
C22 C21 N5 Zn2 175.1(4)
S3 C23 N6 N5 0.5(5)
S4 C23 N6 N5 -177.6(2)
C21 N5 N6 C23 172.5(4)
Zn2 N5 N6 C23 -3.0(4)
Zn2 O3 C33 O4 168.2(3)
Zn1 O3 C33 O4 -2.0(4)
Zn2 O3 C33 C34 -11.2(5)
Zn1 O3 C33 C34 178.5(3)
C5 N1 C1 C2 1.2(7)
Zn1 N1 C1 C2 178.2(4)
N1 C1 C2 C3 -0.8(9)
C1 C2 C3 C4 0.1(9)
C2 C3 C4 C5 0.0(9)
N2 N3 C8 S1 3.9(5)
N2 N3 C8 S2 -179.2(2)
Zn1 S1 C8 N3 -11.4(4)
Zn1 S1 C8 S2 171.62(18)
C9 S2 C8 N3 10.5(4)
C9 S2 C8 S1 -172.1(2)
C8 S2 C9 C10 170.4(3)
S2 C9 C10 C11 -46.9(5)
S2 C9 C10 C15 136.2(3)
C15 C10 C11 C12 -0.6(7)
C9 C10 C11 C12 -177.6(4)
C10 C11 C12 C13 0.4(7)
C11 C12 C13 C14 0.0(7)
C11 C12 C13 Br1 -178.8(4)
C12 C13 C14 C15 -0.1(7)
Br1 C13 C14 C15 178.7(3)
C11 C10 C15 C14 0.5(6)
C9 C10 C15 C14 177.6(4)
C13 C14 C15 C10 -0.2(6)
Zn1 O1 C31 O2 4.6(6)
Zn1 O1 C31 C32 -175.8(3)
O1 C31 O2 Zn2 12.3(6)
C32 C31 O2 Zn2 -167.2(3)
C5 C6 N2 N3 179.5(3)
C7 C6 N2 N3 0.2(6)
C5 C6 N2 Zn1 6.2(4)
C7 C6 N2 Zn1 -173.1(3)
C8 N3 N2 C6 -164.7(3)
C8 N3 N2 Zn1 8.6(4)
C1 N1 C5 C4 -1.1(6)
Zn1 N1 C5 C4 -178.4(3)
C1 N1 C5 C6 178.6(4)
Zn1 N1 C5 C6 1.2(4)
C3 C4 C5 N1 0.5(7)
C3 C4 C5 C6 -179.1(4)
N2 C6 C5 N1 -4.8(5)
C7 C6 C5 N1 174.6(3)
N2 C6 C5 C4 174.9(4)
C7 C6 C5 C4 -5.8(6)
